data_2106064
loop_
_publ_author_name
'Stephenson, N.C.'
'Roth, R.S.'

_publ_section_title
;
 Structural systematics in the binary system Ta2 O5 W O3. V. The structure
 of the low-temperature form of tantalum oxide L-Ta2 O5
;
_journal_name_full 'Acta Crystallographica B (24,1968-38,1982)'
_journal_page_first 1037
_journal_page_last 1044
_journal_volume 27
_journal_year 1971
_chemical_formula_sum 'O5 Ta2'
_chemical_name_systematic 'Ta2 O5'
_space_group_IT_number 25
_symmetry_space_group_name_Hall 'P -2 2'
_symmetry_space_group_name_H-M 'P 2 m m'
_cell_angle_alpha 90
_cell_angle_beta 90
_cell_angle_gamma 90
_cell_formula_units_Z 11
_cell_length_a 6.198
_cell_length_b 40.29
_cell_length_c 3.888
_cell_volume 970.901
_citation_journal_id_ASTM ACBCAR
_cod_data_source_file Stephenson_ACBCAR_1971_1899.cif
_cod_data_source_block O5Ta2
_cod_original_cell_volume 970.9014
_cod_original_sg_symbol_Hall 'P 2 -2 (z,x,y)'
_cod_database_code 2106064

loop_
_symmetry_equiv_pos_as_xyz
x,y,z
x,-y,-z
x,-y,z
x,y,-z

loop_
_atom_site_label
_atom_site_type_symbol
_atom_site_fract_x
_atom_site_fract_y
_atom_site_fract_z
_atom_site_occupancy
_atom_site_U_iso_or_equiv
Ta4 Ta+5 0.0558 0.18372 0 1 0.0
O13 O-2 0.275 0.4076 0 1 0.0
Ta7 Ta+5 0.1094 0.45071 0 1 0.0
O24 O-2 0.56 0.048 0.5 1 0.0
O2 O-2 0.251 0.029 0 1 0.0
O27 O-2 0.58 0.3115 0.5 1 0.0
O9 O-2 0.4 0.2668 0 1 0.0
Ta2 Ta+5 0.6784 0.5 0 1 0.0
Ta5 Ta+5 0.0674 0.27489 0 1 0.0
O3 O-2 0.882 0.0457 0 1 0.0
O22 O-2 0.16 0.361 0.5 1 0.0
O12 O-2 0.466 0.3655 0 1 0.0
O10 O-2 0.732 0.2775 0 1 0.0
O7 O-2 0.398 0.1886 0 1 0.0
O23 O-2 0.1 0.45 0.5 1 0.0
O20 O-2 0.09 0.1775 0.5 1 0.0
O15 O-2 0.773 0.454 0 1 0.0
O25 O-2 0.512 0.139 0.5 1 0.0
O11 O-2 0.283 0.3152 0 1 0.0
O29 O-2 0.86 0.13 0 0.75 0.0
O18 O-2 0.65 0.5 0.5 1 0.0
Ta6 Ta+5 0.161 0.36266 0 1 0.0
O4 O-2 0.402 0.0923 0 1 0.0
Ta12 Ta+5 0.5488 0.04626 0 1 0.0
O28 O-2 0.582 0.4133 0.5 1 0.0
O32 O-2 0.83 0.3675 0 0.75 0.0
O14 O-2 0.398 0.4681 0 1 0.0
Ta11 Ta+5 0.522 0.13771 0 1 0.0
Ta9 Ta+5 0.5915 0.31715 0 1 0.0
Ta10 Ta+5 0.618 0.22243 0 1 0.0
O30 O-2 0.77 0.1725 0 0.25 0.0
Ta1 Ta+5 0 0 0 1 0.0
O8 O-2 0.978 0.2265 0 1 0.0
O17 O-2 0.028 0 0.5 1 0.0
O1 O-2 0.648 0 0 1 0.0
O21 O-2 0.03 0.278 0.5 1 0.0
O5 O-2 0.798 0.109 0 0.25 0.0
O26 O-2 0.62 0.223 0.5 1 0.0
O16 O-2 0.021 0.5 0 1 0.0
O31 O-2 0.9 0.3285 0 0.25 0.0
Ta3 Ta+5 0.0655 0.08622 0 1 0.0
Ta8 Ta+5 0.5917 0.41238 0 1 0.0
O19 O-2 0.09 0.083 0.5 1 0.0
O33 O-2 0.87 0.389 0 0.25 0.0
O6 O-2 0.189 0.1354 0 1 0.0
